data_7233155
loop_
_publ_author_name
'Yulia A. Getmanenko'
'Marina Fonari'
'Chad Risko'
'Bhupinder Sandhu'
'Elena Galan'
'Lingyun Zhu'
'Paul Tongwa'
'Do Kyung Hwang'
'Sanjeev Singh'
'He Wang'
'Shree Prakash Tiwari'
'Yueh-Lin Loo'
'Jean-Luc Bredas'
'Bernard Kippelen'
'Tatiana Timofeeva'
'Seth R. Marder'

_publ_section_title
;
 Benzo[1,2-b:6,5-b']dithiophene(dithiazole)-4,5-dione derivatives:
 synthesis, electronic properties, crystal packing and charge transport
;
_journal_name_full 'Journal of Materials Chemistry C'
_journal_page_first 1467
_journal_page_last 1481
_journal_paper_doi 10.1039/C2TC00805J
_journal_volume 1
_journal_year 2013
_chemical_formula_moiety 'C29 H32 O S4'
_chemical_formula_sum 'C29 H32 O S4'
_chemical_formula_weight 524.79
_chemical_name_common
;
2,6-Bis-(thiophen-2-yl)-3,5-di-n-hexyl-4H-cyclopenta[1,2-b:5,4-b']
dithiophen-4-one
;
_chemical_name_systematic
;
2,6-Bis-(thiophen-2-yl)-3,5-di-n-hexyl-4H-cyclopenta[1,2-b:5,4-b']
dithiophen-4-one
;
_space_group_IT_number 14
_space_group_name_Hall '-P 2ybc'
_space_group_name_H-M_alt 'P 1 21/c 1'
_symmetry_cell_setting monoclinic
_symmetry_space_group_name_Hall '-P 2ybc'
_symmetry_space_group_name_H-M 'P 1 21/c 1'
_atom_sites_solution_hydrogens geom
_atom_sites_solution_primary direct
_atom_sites_solution_secondary difmap
_cell_angle_alpha 90.00
_cell_angle_beta 92.0210(10)
_cell_angle_gamma 90.00
_cell_formula_units_Z 4
_cell_length_a 5.3435(4)
_cell_length_b 20.1523(15)
_cell_length_c 24.6864(18)
_cell_measurement_reflns_used 3626
_cell_measurement_temperature 100(2)
_cell_measurement_theta_max 23.4542
_cell_measurement_theta_min 2.6101
_cell_volume 2656.7(3)
_computing_cell_refinement 'SAINTPlus, v. 6.2 (Bruker, 2001)'
_computing_data_collection 'APEX2 (Bruker, 2005)'
_computing_data_reduction 'SAINTPlus, v. 6.2 (Bruker, 2001)'
_computing_molecular_graphics 'SHELXTL (Sheldrick, 2008)'
_computing_publication_material 'SHELXTL (Sheldrick, 2008)'
_computing_structure_refinement 'SHELXL-97 (Sheldrick, 2008)'
_computing_structure_solution 'SHELXS-97 (Sheldrick, 2008)'
_diffrn_ambient_temperature 100(2)
_diffrn_measured_fraction_theta_full 1.000
_diffrn_measured_fraction_theta_max 1.000
_diffrn_measurement_device_type 'Bruker APEX-II CCD'
_diffrn_measurement_method '\f and \w scans'
_diffrn_radiation_monochromator graphite
_diffrn_radiation_source 'fine-focus sealed tube'
_diffrn_radiation_type MoK\a
_diffrn_radiation_wavelength 0.71073
_diffrn_reflns_av_R_equivalents 0.0700
_diffrn_reflns_av_sigmaI/netI 0.0675
_diffrn_reflns_limit_h_max 6
_diffrn_reflns_limit_h_min -6
_diffrn_reflns_limit_k_max 24
_diffrn_reflns_limit_k_min -24
_diffrn_reflns_limit_l_max 30
_diffrn_reflns_limit_l_min -30
_diffrn_reflns_number 30649
_diffrn_reflns_theta_full 26.00
_diffrn_reflns_theta_max 26.00
_diffrn_reflns_theta_min 1.65
_exptl_absorpt_coefficient_mu 0.379
_exptl_absorpt_correction_T_max 0.9628
_exptl_absorpt_correction_T_min 0.8942
_exptl_absorpt_correction_type multi-scan
_exptl_absorpt_process_details 'SADABS (Sheldrick, 2003)'
_exptl_crystal_colour pink
_exptl_crystal_density_diffrn 1.312
_exptl_crystal_density_meas ?
_exptl_crystal_density_method 'not measured'
_exptl_crystal_description plate
_exptl_crystal_F_000 1112
_exptl_crystal_size_max 0.30
_exptl_crystal_size_mid 0.20
_exptl_crystal_size_min 0.10
_refine_diff_density_max 0.845
_refine_diff_density_min -0.505
_refine_diff_density_rms 0.073
_refine_ls_extinction_method none
_refine_ls_goodness_of_fit_ref 1.028
_refine_ls_hydrogen_treatment constr
_refine_ls_matrix_type full
_refine_ls_number_parameters 311
_refine_ls_number_reflns 5241
_refine_ls_number_restraints 1
_refine_ls_restrained_S_all 1.029
_refine_ls_R_factor_all 0.0775
_refine_ls_R_factor_gt 0.0535
_refine_ls_shift/su_max 0.002
_refine_ls_shift/su_mean 0.000
_refine_ls_structure_factor_coef Fsqd
_refine_ls_weighting_details 'calc w=1/[\s^2^(Fo^2^)+(0.0189P)^2^+5.5521P] where P=(Fo^2^+2Fc^2^)/3'
_refine_ls_weighting_scheme calc
_refine_ls_wR_factor_gt 0.1169
_refine_ls_wR_factor_ref 0.1300
_reflns_number_gt 3974
_reflns_number_total 5241
_reflns_threshold_expression >2sigma(I)
_cod_data_source_file 1000012.cif
_cod_data_source_block PCOD1000012
_cod_depositor_comments
;
The following automatic conversions were performed:

data item '_exptl_absorpt_correction_type' value 'Multi-scan' was
changed to 'multi-scan' in accordance with the built-in table derived
from the CIF Core dictionary named 'cif_core.dic' version 2.4.5 last
updated on 2014-11-21.

data item '_symmetry_cell_setting' value 'Monoclinic' was changed to
'monoclinic' in accordance with the built-in table derived from the
CIF Core dictionary named 'cif_core.dic' version 2.4.5 last updated
on 2014-11-21.

data item '_exptl_crystal_density_meas' value 'not measured' was
changed to '?' -- the value is perceived as not measured.

Automatic conversion script
Id: cif_fix_values 6909 2019-04-08 15:41:33Z antanas 
;
_cod_original_sg_symbol_Hall -P2ybc
_cod_original_sg_symbol_H-M P2(1)/c
_cod_database_code 7233155

loop_
_symmetry_equiv_pos_as_xyz
'x, y, z'
'-x, y+1/2, -z+1/2'
'-x, -y, -z'
'x, -y-1/2, z-1/2'

loop_
_atom_site_label
_atom_site_type_symbol
_atom_site_fract_x
_atom_site_fract_y
_atom_site_fract_z
_atom_site_U_iso_or_equiv
_atom_site_adp_type
_atom_site_occupancy
_atom_site_symmetry_multiplicity
_atom_site_calc_flag
_atom_site_refinement_flags
_atom_site_disorder_assembly
_atom_site_disorder_group
S1 S 0.05875(13) 0.49891(4) 0.41373(3) 0.01847(18) Uani 1 1 d . . .
S2 S 0.55931(14) 0.60209(4) 0.32976(3) 0.02170(19) Uani 1 1 d . . .
S4 S -0.09497(16) 0.32600(4) 0.50177(4) 0.0302(2) Uani 1 1 d . . .
O1 O 0.5479(4) 0.36065(11) 0.28829(9) 0.0276(5) Uani 1 1 d . . .
C1 C -0.0050(5) 0.41377(15) 0.41777(12) 0.0190(6) Uani 1 1 d . . .
C2 C 0.1304(5) 0.37716(15) 0.38167(12) 0.0189(6) Uani 1 1 d . . .
C3 C 0.2870(5) 0.41949(15) 0.35180(12) 0.0190(6) Uani 1 1 d . . .
C4 C 0.2696(5) 0.48552(15) 0.36467(12) 0.0193(6) Uani 1 1 d . . .
C5 C 0.4524(5) 0.52319(15) 0.33428(12) 0.0196(6) Uani 1 1 d . . .
C6 C 0.5826(5) 0.48022(15) 0.30254(12) 0.0199(6) Uani 1 1 d . . .
C7 C 0.4840(5) 0.41137(15) 0.31045(12) 0.0208(6) Uani 1 1 d . . .
C8 C 0.7762(6) 0.51036(16) 0.27355(12) 0.0220(7) Uani 1 1 d . . .
C9 C 0.7873(6) 0.57777(16) 0.28438(12) 0.0218(7) Uani 1 1 d . A .
C10 C 0.9559(6) 0.62926(16) 0.26599(13) 0.0252(7) Uani 1 1 d . . .
S3 S 1.1545(3) 0.61997(9) 0.21174(6) 0.0312(4) Uani 0.695(4) 1 d P A 1
C11 C 0.9848(16) 0.6941(6) 0.2856(3) 0.0333(8) Uani 0.695(4) 1 d P A 1
H11 H 0.8906 0.7125 0.3138 0.040 Uiso 0.695(4) 1 calc PR A 1
C12 C 1.1796(18) 0.7300(6) 0.2568(3) 0.0333(8) Uani 0.695(4) 1 d P A 1
H12 H 1.2373 0.7736 0.2648 0.040 Uiso 0.695(4) 1 calc PR A 1
C13 C 1.2599(17) 0.6919(3) 0.2181(4) 0.0333(8) Uani 0.695(4) 1 d P A 1
H13 H 1.3815 0.7078 0.1942 0.040 Uiso 0.695(4) 1 calc PR A 1
S3A S 0.9946(9) 0.6984(3) 0.30373(14) 0.0333(8) Uani 0.305(4) 1 d P A 2
C11A C 1.091(3) 0.6300(10) 0.2202(8) 0.0333(8) Uani 0.305(4) 1 d P A 2
H11A H 1.0906 0.5967 0.1929 0.040 Uiso 0.305(4) 1 calc PR A 2
C13A C 1.174(4) 0.7335(14) 0.2684(7) 0.0333(8) Uani 0.305(4) 1 d PD A 2
H13A H 1.2264 0.7769 0.2786 0.040 Uiso 0.305(4) 1 calc PR A 2
C12A C 1.270(4) 0.7060(7) 0.2208(10) 0.0333(8) Uani 0.305(4) 1 d PD A 2
H12A H 1.3909 0.7222 0.1968 0.040 Uiso 0.305(4) 1 calc PR A 2
C14 C -0.1703(5) 0.39214(15) 0.46024(12) 0.0198(6) Uani 1 1 d . . .
C15 C -0.3943(5) 0.42418(13) 0.47692(10) 0.0113(5) Uani 1 1 d . . .
H15 H -0.4712 0.4614 0.4595 0.014 Uiso 1 1 calc R . .
C16 C -0.4836(6) 0.39154(17) 0.52366(13) 0.0281(7) Uani 1 1 d . . .
H16 H -0.6294 0.4057 0.5413 0.034 Uiso 1 1 calc R . .
C17 C -0.3455(6) 0.33903(17) 0.54091(14) 0.0298(8) Uani 1 1 d . . .
H17 H -0.3838 0.3125 0.5713 0.036 Uiso 1 1 calc R . .
C18 C 0.9421(6) 0.47255(17) 0.23651(12) 0.0255(7) Uani 1 1 d . . .
H18A H 0.9658 0.4269 0.2505 0.031 Uiso 1 1 calc R . .
H18B H 1.1084 0.4942 0.2362 0.031 Uiso 1 1 calc R . .
C19 C 0.8309(7) 0.4695(2) 0.17842(13) 0.0369(9) Uani 1 1 d . . .
H19A H 0.6777 0.4419 0.1780 0.044 Uiso 1 1 calc R . .
H19B H 0.7820 0.5148 0.1667 0.044 Uiso 1 1 calc R . .
C20 C 1.0125(9) 0.4409(3) 0.13817(16) 0.0625(14) Uani 1 1 d . A .
H20A H 0.9307 0.4417 0.1016 0.075 Uiso 1 1 calc R . .
H20B H 1.1612 0.4701 0.1374 0.075 Uiso 1 1 calc R . .
C21 C 1.0990(14) 0.3713(3) 0.1502(3) 0.106(2) Uani 1 1 d . . .
H21A H 0.9623 0.3381 0.1492 0.127 Uiso 0.695(4) 1 calc PR A 1
H21B H 1.2038 0.3672 0.1839 0.127 Uiso 0.695(4) 1 calc PR A 1
H21C H 0.9498 0.3422 0.1476 0.127 Uiso 0.305(4) 1 calc PR A 2
H21D H 1.1611 0.3702 0.1884 0.127 Uiso 0.305(4) 1 calc PR A 2
C22 C 1.270(5) 0.3733(11) 0.0916(10) 0.0922(19) Uani 0.305(4) 1 d P A 1
H22A H 1.1601 0.3790 0.0587 0.111 Uiso 0.305(4) 1 calc PR A 1
H22B H 1.3985 0.4086 0.0930 0.111 Uiso 0.305(4) 1 calc PR A 1
C23 C 1.387(5) 0.3031(10) 0.0947(10) 0.0922(19) Uani 0.305(4) 1 d P A 1
H23A H 1.5070 0.3008 0.1256 0.138 Uiso 0.305(4) 1 calc PR A 1
H23B H 1.4743 0.2941 0.0612 0.138 Uiso 0.305(4) 1 calc PR A 1
H23C H 1.2552 0.2700 0.0991 0.138 Uiso 0.305(4) 1 calc PR A 1
C22B C 1.321(2) 0.3364(5) 0.1124(4) 0.0922(19) Uani 0.695(4) 1 d P A 2
H22C H 1.4495 0.3691 0.1023 0.111 Uiso 0.695(4) 1 calc PR A 2
H22D H 1.4034 0.2985 0.1314 0.111 Uiso 0.695(4) 1 calc PR A 2
C23B C 1.1810(19) 0.3163(4) 0.0689(4) 0.0922(19) Uani 0.695(4) 1 d P A 2
H23D H 1.0292 0.2944 0.0811 0.138 Uiso 0.695(4) 1 calc PR A 2
H23E H 1.2776 0.2851 0.0476 0.138 Uiso 0.695(4) 1 calc PR A 2
H23F H 1.1346 0.3548 0.0466 0.138 Uiso 0.695(4) 1 calc PR A 2
C24 C 0.1229(6) 0.30296(14) 0.37598(12) 0.0209(6) Uani 1 1 d . . .
H24A H 0.1166 0.2912 0.3370 0.025 Uiso 1 1 calc R . .
H24B H -0.0314 0.2859 0.3921 0.025 Uiso 1 1 calc R . .
C25 C 0.3512(5) 0.26950(14) 0.40373(12) 0.0203(6) Uani 1 1 d . . .
H25A H 0.5029 0.2814 0.3840 0.024 Uiso 1 1 calc R . .
H25B H 0.3725 0.2867 0.4412 0.024 Uiso 1 1 calc R . .
C26 C 0.3283(6) 0.19452(15) 0.40574(13) 0.0232(7) Uani 1 1 d . . .
H26A H 0.3020 0.1774 0.3684 0.028 Uiso 1 1 calc R . .
H26B H 0.1791 0.1827 0.4264 0.028 Uiso 1 1 calc R . .
C27 C 0.5584(6) 0.16071(15) 0.43196(13) 0.0232(7) Uani 1 1 d . . .
H27A H 0.7062 0.1713 0.4105 0.028 Uiso 1 1 calc R . .
H27B H 0.5883 0.1792 0.4688 0.028 Uiso 1 1 calc R . .
C28 C 0.5347(6) 0.08595(16) 0.43625(15) 0.0302(8) Uani 1 1 d . . .
H28A H 0.5235 0.0668 0.3993 0.036 Uiso 1 1 calc R . .
H28B H 0.3775 0.0751 0.4544 0.036 Uiso 1 1 calc R . .
C29 C 0.7533(7) 0.05408(18) 0.46764(16) 0.0378(9) Uani 1 1 d . . .
H29A H 0.9097 0.0644 0.4499 0.057 Uiso 1 1 calc R . .
H29B H 0.7297 0.0059 0.4685 0.057 Uiso 1 1 calc R . .
H29C H 0.7613 0.0714 0.5048 0.057 Uiso 1 1 calc R . .

loop_
_atom_site_aniso_label
_atom_site_aniso_U_11
_atom_site_aniso_U_22
_atom_site_aniso_U_33
_atom_site_aniso_U_23
_atom_site_aniso_U_13
_atom_site_aniso_U_12
S1 0.0160(4) 0.0184(4) 0.0211(4) -0.0015(3) 0.0012(3) 0.0025(3)
S2 0.0206(4) 0.0197(4) 0.0249(4) 0.0034(3) 0.0028(3) 0.0025(3)
S4 0.0239(4) 0.0309(5) 0.0361(5) 0.0047(4) 0.0059(3) 0.0024(3)
O1 0.0310(13) 0.0236(12) 0.0286(12) -0.0072(10) 0.0078(10) 0.0029(10)
C1 0.0135(14) 0.0202(16) 0.0230(15) -0.0014(12) -0.0041(12) 0.0004(11)
C2 0.0150(14) 0.0202(16) 0.0212(15) -0.0011(12) -0.0026(11) 0.0009(12)
C3 0.0171(14) 0.0197(15) 0.0202(15) -0.0012(12) -0.0019(12) 0.0029(12)
C4 0.0160(14) 0.0208(16) 0.0210(15) 0.0000(12) -0.0007(12) 0.0029(12)
C5 0.0173(15) 0.0210(15) 0.0204(15) 0.0019(12) -0.0009(12) 0.0022(12)
C6 0.0177(15) 0.0237(16) 0.0185(15) 0.0000(12) 0.0002(12) 0.0026(12)
C7 0.0191(15) 0.0242(17) 0.0188(15) -0.0003(13) -0.0023(12) 0.0032(12)
C8 0.0195(15) 0.0275(18) 0.0187(15) 0.0031(13) -0.0025(12) 0.0039(13)
C9 0.0187(15) 0.0267(17) 0.0199(15) 0.0047(13) 0.0012(12) 0.0035(13)
C10 0.0200(15) 0.0299(18) 0.0256(17) 0.0093(14) 0.0014(13) 0.0031(13)
S3 0.0267(9) 0.0469(10) 0.0204(7) 0.0064(6) 0.0048(5) -0.0082(7)
C11 0.0322(9) 0.0326(13) 0.0355(18) 0.012(2) 0.0050(13) -0.0016(8)
C12 0.0322(9) 0.0326(13) 0.0355(18) 0.012(2) 0.0050(13) -0.0016(8)
C13 0.0322(9) 0.0326(13) 0.0355(18) 0.012(2) 0.0050(13) -0.0016(8)
S3A 0.0322(9) 0.0326(13) 0.0355(18) 0.012(2) 0.0050(13) -0.0016(8)
C11A 0.0322(9) 0.0326(13) 0.0355(18) 0.012(2) 0.0050(13) -0.0016(8)
C13A 0.0322(9) 0.0326(13) 0.0355(18) 0.012(2) 0.0050(13) -0.0016(8)
C12A 0.0322(9) 0.0326(13) 0.0355(18) 0.012(2) 0.0050(13) -0.0016(8)
C14 0.0169(15) 0.0201(15) 0.0223(16) -0.0035(12) -0.0009(12) -0.0022(12)
C15 0.0101(13) 0.0127(13) 0.0110(13) -0.0067(10) 0.0004(10) -0.0043(10)
C16 0.0186(16) 0.0341(19) 0.0318(18) -0.0150(15) 0.0047(13) -0.0039(14)
C17 0.0319(19) 0.0299(19) 0.0277(18) -0.0009(14) 0.0029(14) -0.0098(15)
C18 0.0247(17) 0.0301(18) 0.0219(16) -0.0003(14) 0.0041(13) 0.0022(14)
C19 0.040(2) 0.050(2) 0.0214(17) -0.0024(16) 0.0016(15) -0.0051(18)
C20 0.067(3) 0.098(4) 0.024(2) -0.017(2) 0.018(2) -0.025(3)
C21 0.127(6) 0.086(5) 0.107(5) -0.047(4) 0.062(4) 0.017(4)
C22 0.107(5) 0.066(4) 0.102(5) -0.021(3) -0.014(4) 0.006(4)
C23 0.107(5) 0.066(4) 0.102(5) -0.021(3) -0.014(4) 0.006(4)
C22B 0.107(5) 0.066(4) 0.102(5) -0.021(3) -0.014(4) 0.006(4)
C23B 0.107(5) 0.066(4) 0.102(5) -0.021(3) -0.014(4) 0.006(4)
C24 0.0193(15) 0.0189(15) 0.0247(16) -0.0026(13) 0.0015(12) -0.0004(12)
C25 0.0173(15) 0.0204(16) 0.0232(16) -0.0018(12) -0.0002(12) -0.0010(12)
C26 0.0172(15) 0.0220(16) 0.0305(17) 0.0004(13) -0.0007(13) -0.0011(12)
C27 0.0190(15) 0.0218(16) 0.0288(17) -0.0012(13) -0.0002(13) -0.0004(12)
C28 0.0247(17) 0.0237(18) 0.042(2) 0.0064(15) 0.0003(15) 0.0005(14)
C29 0.032(2) 0.033(2) 0.048(2) 0.0135(17) -0.0059(17) 0.0043(16)

loop_
_atom_type_symbol
_atom_type_description
_atom_type_scat_dispersion_real
_atom_type_scat_dispersion_imag
_atom_type_scat_source
C C 0.0033 0.0016 'International Tables Vol C Tables 4.2.6.8 and 6.1.1.4'
H H 0.0000 0.0000 'International Tables Vol C Tables 4.2.6.8 and 6.1.1.4'
O O 0.0106 0.0060 'International Tables Vol C Tables 4.2.6.8 and 6.1.1.4'
S S 0.1246 0.1234 'International Tables Vol C Tables 4.2.6.8 and 6.1.1.4'

loop_
_geom_angle_atom_site_label_1
_geom_angle_atom_site_label_2
_geom_angle_atom_site_label_3
_geom_angle
_geom_angle_site_symmetry_1
_geom_angle_site_symmetry_3
C4 S1 C1 91.16(14) . .
C5 S2 C9 91.33(15) . .
C17 S4 C14 92.68(16) . .
C2 C1 C14 130.3(3) . .
C2 C1 S1 112.3(2) . .
C14 C1 S1 117.2(2) . .
C1 C2 C3 110.3(3) . .
C1 C2 C24 125.4(3) . .
C3 C2 C24 124.3(3) . .
C4 C3 C2 114.6(3) . .
C4 C3 C7 108.6(3) . .
C2 C3 C7 136.7(3) . .
C3 C4 C5 109.4(3) . .
C3 C4 S1 111.7(2) . .
C5 C4 S1 138.7(2) . .
C6 C5 C4 109.0(3) . .
C6 C5 S2 112.0(2) . .
C4 C5 S2 138.8(2) . .
C5 C6 C8 114.3(3) . .
C5 C6 C7 108.8(3) . .
C8 C6 C7 136.8(3) . .
O1 C7 C6 127.9(3) . .
O1 C7 C3 127.8(3) . .
C6 C7 C3 104.2(2) . .
C9 C8 C6 110.5(3) . .
C9 C8 C18 126.3(3) . .
C6 C8 C18 123.2(3) . .
C8 C9 C10 131.4(3) . .
C8 C9 S2 111.8(2) . .
C10 C9 S2 116.8(2) . .
C11A C10 C11 102.8(9) . .
C11A C10 C9 128.1(9) . .
C11 C10 C9 128.2(4) . .
C11A C10 S3A 113.1(9) . .
C11 C10 S3A 13.4(4) . .
C9 C10 S3A 118.8(3) . .
C11A C10 S3 8.8(8) . .
C11 C10 S3 107.6(4) . .
C9 C10 S3 124.1(3) . .
S3A C10 S3 116.5(2) . .
C13 S3 C10 92.8(4) . .
C10 C11 C12 111.3(6) . .
C10 C11 H11 124.3 . .
C12 C11 H11 124.3 . .
C13 C12 C11 108.5(8) . .
C13 C12 H12 125.7 . .
C11 C12 H12 125.7 . .
C12 C13 S3 119.5(8) . .
C12 C13 H13 120.2 . .
S3 C13 H13 120.2 . .
C13A S3A C10 97.9(10) . .
C10 C11A C12A 107.3(13) . .
C10 C11A H11A 126.3 . .
C12A C11A H11A 126.3 . .
C12A C13A S3A 124(2) . .
C12A C13A H13A 118.0 . .
S3A C13A H13A 118.0 . .
C13A C12A C11A 97.6(18) . .
C13A C12A H12A 131.2 . .
C11A C12A H12A 131.2 . .
C15 C14 C1 127.1(3) . .
C15 C14 S4 111.0(2) . .
C1 C14 S4 121.6(2) . .
C16 C15 C14 109.4(3) . .
C16 C15 H15 125.3 . .
C14 C15 H15 125.3 . .
C17 C16 C15 115.0(3) . .
C17 C16 H16 122.5 . .
C15 C16 H16 122.5 . .
C16 C17 S4 112.0(3) . .
C16 C17 H17 124.0 . .
S4 C17 H17 124.0 . .
C8 C18 C19 111.8(3) . .
C8 C18 H18A 109.3 . .
C19 C18 H18A 109.3 . .
C8 C18 H18B 109.3 . .
C19 C18 H18B 109.3 . .
H18A C18 H18B 107.9 . .
C20 C19 C18 112.9(3) . .
C20 C19 H19A 109.0 . .
C18 C19 H19A 109.0 . .
C20 C19 H19B 109.0 . .
C18 C19 H19B 109.0 . .
H19A C19 H19B 107.8 . .
C21 C20 C19 115.0(4) . .
C21 C20 H20A 108.5 . .
C19 C20 H20A 108.5 . .
C21 C20 H20B 108.5 . .
C19 C20 H20B 108.5 . .
H20A C20 H20B 107.5 . .
C20 C21 C22B 119.8(6) . .
C20 C21 C22 88.9(8) . .
C22B C21 C22 31.8(7) . .
C20 C21 H21A 113.8 . .
C22B C21 H21A 103.8 . .
C22 C21 H21A 113.8 . .
C20 C21 H21B 113.8 . .
C22B C21 H21B 92.4 . .
C22 C21 H21B 113.8 . .
H21A C21 H21B 111.1 . .
C20 C21 H21C 107.4 . .
C22B C21 H21C 107.4 . .
C22 C21 H21C 113.9 . .
H21A C21 H21C 6.5 . .
H21B C21 H21C 115.8 . .
C20 C21 H21D 107.4 . .
C22B C21 H21D 107.4 . .
C22 C21 H21D 128.8 . .
H21A C21 H21D 103.4 . .
H21B C21 H21D 15.3 . .
H21C C21 H21D 106.9 . .
C23 C22 C21 99.4(17) . .
C23 C22 H22A 111.9 . .
C21 C22 H22A 111.9 . .
C23 C22 H22B 111.9 . .
C21 C22 H22B 111.9 . .
H22A C22 H22B 109.6 . .
C23B C22B C21 100.5(8) . .
C23B C22B H22C 111.7 . .
C21 C22B H22C 111.7 . .
C23B C22B H22D 111.7 . .
C21 C22B H22D 111.7 . .
H22C C22B H22D 109.4 . .
C22B C23B H23D 109.5 . .
C22B C23B H23E 109.5 . .
H23D C23B H23E 109.5 . .
C22B C23B H23F 109.5 . .
H23D C23B H23F 109.5 . .
H23E C23B H23F 109.5 . .
C2 C24 C25 112.2(2) . .
C2 C24 H24A 109.2 . .
C25 C24 H24A 109.2 . .
C2 C24 H24B 109.2 . .
C25 C24 H24B 109.2 . .
H24A C24 H24B 107.9 . .
C26 C25 C24 112.9(2) . .
C26 C25 H25A 109.0 . .
C24 C25 H25A 109.0 . .
C26 C25 H25B 109.0 . .
C24 C25 H25B 109.0 . .
H25A C25 H25B 107.8 . .
C25 C26 C27 113.1(2) . .
C25 C26 H26A 109.0 . .
C27 C26 H26A 109.0 . .
C25 C26 H26B 109.0 . .
C27 C26 H26B 109.0 . .
H26A C26 H26B 107.8 . .
C28 C27 C26 113.9(3) . .
C28 C27 H27A 108.8 . .
C26 C27 H27A 108.8 . .
C28 C27 H27B 108.8 . .
C26 C27 H27B 108.8 . .
H27A C27 H27B 107.7 . .
C27 C28 C29 113.0(3) . .
C27 C28 H28A 109.0 . .
C29 C28 H28A 109.0 . .
C27 C28 H28B 109.0 . .
C29 C28 H28B 109.0 . .
H28A C28 H28B 107.8 . .
C28 C29 H29A 109.5 . .
C28 C29 H29B 109.5 . .
H29A C29 H29B 109.5 . .
C28 C29 H29C 109.5 . .
H29A C29 H29C 109.5 . .
H29B C29 H29C 109.5 . .

loop_
_geom_bond_atom_site_label_1
_geom_bond_atom_site_label_2
_geom_bond_distance
_geom_bond_site_symmetry_2
S1 C4 1.704(3) .
S1 C1 1.753(3) .
S2 C5 1.694(3) .
S2 C9 1.754(3) .
S4 C17 1.699(3) .
S4 C14 1.721(3) .
O1 C7 1.214(4) .
C1 C2 1.381(4) .
C1 C14 1.461(4) .
C2 C3 1.420(4) .
C2 C24 1.502(4) .
C3 C4 1.372(4) .
C3 C7 1.501(4) .
C4 C5 1.465(4) .
C5 C6 1.373(4) .
C6 C8 1.415(4) .
C6 C7 1.500(4) .
C8 C9 1.386(4) .
C8 C18 1.503(4) .
C9 C10 1.457(4) .
C10 C11A 1.363(18) .
C10 C11 1.399(12) .
C10 S3A 1.684(7) .
C10 S3 1.748(3) .
S3 C13 1.560(6) .
C11 C12 1.472(10) .
C11 H11 0.9500 .
C12 C13 1.309(9) .
C12 H12 0.9500 .
C13 H13 0.9500 .
S3A C13A 1.497(19) .
C11A C12A 1.81(3) .
C11A H11A 0.9500 .
C13A C12A 1.413(16) .
C13A H13A 0.9500 .
C12A H12A 0.9500 .
C14 C15 1.433(4) .
C15 C16 1.425(4) .
C15 H15 0.9500 .
C16 C17 1.351(5) .
C16 H16 0.9500 .
C17 H17 0.9500 .
C18 C19 1.534(4) .
C18 H18A 0.9900 .
C18 H18B 0.9900 .
C19 C20 1.526(5) .
C19 H19A 0.9900 .
C19 H19B 0.9900 .
C20 C21 1.504(8) .
C20 H20A 0.9900 .
C20 H20B 0.9900 .
C21 C22B 1.687(11) .
C21 C22 1.74(2) .
C21 H21A 0.9900 .
C21 H21B 0.9900 .
C21 H21C 0.9900 .
C21 H21D 0.9900 .
C22 C23 1.55(3) .
C22 H22A 0.9900 .
C22 H22B 0.9900 .
C23 H23A 0.9800 .
C23 H23B 0.9800 .
C23 H23C 0.9800 .
C22B C23B 1.349(12) .
C22B H22C 0.9900 .
C22B H22D 0.9900 .
C23B H23D 0.9800 .
C23B H23E 0.9800 .
C23B H23F 0.9800 .
C24 C25 1.534(4) .
C24 H24A 0.9900 .
C24 H24B 0.9900 .
C25 C26 1.517(4) .
C25 H25A 0.9900 .
C25 H25B 0.9900 .
C26 C27 1.529(4) .
C26 H26A 0.9900 .
C26 H26B 0.9900 .
C27 C28 1.516(4) .
C27 H27A 0.9900 .
C27 H27B 0.9900 .
C28 C29 1.521(4) .
C28 H28A 0.9900 .
C28 H28B 0.9900 .
C29 H29A 0.9800 .
C29 H29B 0.9800 .
C29 H29C 0.9800 .
